data_7126340
loop_
_publ_author_name
'An, Yang'
'Zhang, Bo-Sheng'
'Zhang, Zhe'
'Liu, Ce'
'Gou, Xue-Ya'
'Ding, Ya-Nan'
'Liang, Yong-Min'

_publ_section_title
;
 A carboxylate-assisted amination/unactivated C(sp<sup>2</sup>)-H
 arylation reaction via a palladium/norbornene cooperative catalysis.
;
_journal_issue 44
_journal_name_full 'Chemical communications (Cambridge, England)'
_journal_page_first 5933
_journal_page_last 5936
_journal_paper_doi 10.1039/c9cc09265j
_journal_volume 56
_journal_year 2020
_chemical_formula_moiety 'C17 H16 F N O2'
_chemical_formula_sum 'C17 H16 F N O2'
_chemical_formula_weight 285.31
_space_group_crystal_system monoclinic
_space_group_IT_number 14
_space_group_name_Hall '-P 2yn'
_space_group_name_H-M_alt 'P 1 21/n 1'
_atom_sites_solution_hydrogens geom
_atom_sites_solution_primary direct
_audit_creation_date 2019-10-09
_audit_creation_method
;
Olex2 1.2
(compiled 2018.05.29 svn.r3508 for OlexSys, GUI svn.r5506)
;
_audit_update_record
;
2019-10-09 deposited with the CCDC.	2020-04-06 downloaded from the CCDC.
;
_cell_angle_alpha 90
_cell_angle_beta 115.406(4)
_cell_angle_gamma 90
_cell_formula_units_Z 8
_cell_length_a 17.1703(5)
_cell_length_b 9.1104(2)
_cell_length_c 19.1959(6)
_cell_measurement_reflns_used 2921
_cell_measurement_temperature 292.59(10)
_cell_measurement_theta_max 69.8640
_cell_measurement_theta_min 7.5500
_cell_volume 2712.38(16)
_computing_cell_refinement
;
CrysAlisPro, Agilent Technologies,
Version 1.171.36.28 (release 01-02-2013 CrysAlis171 .NET)
(compiled Feb  1 2013,16:14:44)
;
_computing_data_collection
;
CrysAlisPro, Agilent Technologies,
Version 1.171.36.28 (release 01-02-2013 CrysAlis171 .NET)
(compiled Feb  1 2013,16:14:44)
;
_computing_data_reduction
;
CrysAlisPro, Agilent Technologies,
Version 1.171.36.28 (release 01-02-2013 CrysAlis171 .NET)
(compiled Feb  1 2013,16:14:44)
;
_computing_molecular_graphics 'Olex2 (Dolomanov et al., 2009)'
_computing_publication_material 'Olex2 (Dolomanov et al., 2009)'
_computing_structure_refinement 'ShelXL (Sheldrick, 2015)'
_computing_structure_solution 'ShelXS (Sheldrick, 2008)'
_diffrn_ambient_temperature 292.59(10)
_diffrn_detector_area_resol_mean 16.0733
_diffrn_measured_fraction_theta_full 0.977
_diffrn_measured_fraction_theta_max 0.977
_diffrn_measurement_details
;
#__ type_ start__ end____ width___ exp.time_
  1 omega   -9.00   18.00   1.0000    1.0000
omega____ theta____ kappa____ phi______ frames
    -        0.0000   57.0000 -120.0000 27

#__ type_ start__ end____ width___ exp.time_
  2 omega   27.00   55.00   1.0000    1.0000
omega____ theta____ kappa____ phi______ frames
    -        0.0000   57.0000 -120.0000 28

#__ type_ start__ end____ width___ exp.time_
  3 omega  -83.00  -34.00   1.0000    3.0000
omega____ theta____ kappa____ phi______ frames
    -       -8.5000  178.0000   30.0000 49

#__ type_ start__ end____ width___ exp.time_
  4 omega   33.00  112.00   1.0000    3.0000
omega____ theta____ kappa____ phi______ frames
    -       54.0000   57.0000 -150.0000 79

#__ type_ start__ end____ width___ exp.time_
  5 omega   69.00   97.00   1.0000    3.0000
omega____ theta____ kappa____ phi______ frames
    -       54.0000  -99.0000  150.0000 28

#__ type_ start__ end____ width___ exp.time_
  6 omega   87.00  119.00   1.0000    3.0000
omega____ theta____ kappa____ phi______ frames
    -       54.0000   57.0000 -120.0000 32

#__ type_ start__ end____ width___ exp.time_
  7 omega    2.00   53.00   1.0000    3.0000
omega____ theta____ kappa____ phi______ frames
    -       54.0000  -99.0000  150.0000 51

#__ type_ start__ end____ width___ exp.time_
  8 omega   68.00  125.00   1.0000    5.0000
omega____ theta____ kappa____ phi______ frames
    -      108.0000  178.0000   30.0000 57

#__ type_ start__ end____ width___ exp.time_
  9 omega   41.00  131.00   1.0000    5.0000
omega____ theta____ kappa____ phi______ frames
    -      108.0000  -63.0000  -30.0000 90

#__ type_ start__ end____ width___ exp.time_
 10 omega   37.00   66.00   1.0000    5.0000
omega____ theta____ kappa____ phi______ frames
    -      108.0000  -25.0000   90.0000 29

#__ type_ start__ end____ width___ exp.time_
 11 omega   43.00   70.00   1.0000    5.0000
omega____ theta____ kappa____ phi______ frames
    -      108.0000  -25.0000   30.0000 27

#__ type_ start__ end____ width___ exp.time_
 12 omega   38.00   64.00   1.0000    5.0000
omega____ theta____ kappa____ phi______ frames
    -      108.0000  -38.0000  -30.0000 26

#__ type_ start__ end____ width___ exp.time_
 13 omega   37.00   68.00   1.0000    5.0000
omega____ theta____ kappa____ phi______ frames
    -      108.0000  -38.0000  -90.0000 31

#__ type_ start__ end____ width___ exp.time_
 14 omega  144.00  174.00   1.0000    5.0000
omega____ theta____ kappa____ phi______ frames
    -      108.0000   63.0000  -90.0000 30

#__ type_ start__ end____ width___ exp.time_
 15 omega   64.00   90.00   1.0000    5.0000
omega____ theta____ kappa____ phi______ frames
    -      108.0000  -38.0000 -180.0000 26

#__ type_ start__ end____ width___ exp.time_
 16 omega   41.00  132.00   1.0000    5.0000
omega____ theta____ kappa____ phi______ frames
    -      108.0000  -63.0000   90.0000 91

#__ type_ start__ end____ width___ exp.time_
 17 omega   91.00  174.00   1.0000    5.0000
omega____ theta____ kappa____ phi______ frames
    -      108.0000   63.0000 -180.0000 83

#__ type_ start__ end____ width___ exp.time_
 18 omega   85.00  111.00   1.0000    5.0000
omega____ theta____ kappa____ phi______ frames
    -      108.0000   63.0000  -90.0000 26

#__ type_ start__ end____ width___ exp.time_
 19 omega   44.00  113.00   1.0000    5.0000
omega____ theta____ kappa____ phi______ frames
    -      108.0000 -111.0000   90.0000 69

#__ type_ start__ end____ width___ exp.time_
 20 omega   43.00   72.00   1.0000    5.0000
omega____ theta____ kappa____ phi______ frames
    -      108.0000  -38.0000 -150.0000 29

#__ type_ start__ end____ width___ exp.time_
 21 omega   69.00  104.00   1.0000    5.0000
omega____ theta____ kappa____ phi______ frames
    -      108.0000  -50.0000  150.0000 35
;
_diffrn_measurement_device_type 'SuperNova, Dual, Cu at zero, Eos'
_diffrn_measurement_method '\w scans'
_diffrn_orient_matrix_UB_11 -0.0164139000
_diffrn_orient_matrix_UB_12 0.0134090000
_diffrn_orient_matrix_UB_13 0.0725922000
_diffrn_orient_matrix_UB_21 0.0798651000
_diffrn_orient_matrix_UB_22 -0.0957929000
_diffrn_orient_matrix_UB_23 0.0451189000
_diffrn_orient_matrix_UB_31 0.0567133000
_diffrn_orient_matrix_UB_32 0.1387517000
_diffrn_orient_matrix_UB_33 0.0241632000
_diffrn_radiation_monochromator mirror
_diffrn_radiation_type CuK\a
_diffrn_radiation_wavelength 1.54184
_diffrn_reflns_av_R_equivalents 0.0249
_diffrn_reflns_av_unetI/netI 0.0316
_diffrn_reflns_Laue_measured_fraction_full 0.977
_diffrn_reflns_Laue_measured_fraction_max 0.977
_diffrn_reflns_limit_h_max 20
_diffrn_reflns_limit_h_min -18
_diffrn_reflns_limit_k_max 10
_diffrn_reflns_limit_k_min -10
_diffrn_reflns_limit_l_max 22
_diffrn_reflns_limit_l_min -20
_diffrn_reflns_number 10281
_diffrn_reflns_point_group_measured_fraction_full 0.977
_diffrn_reflns_point_group_measured_fraction_max 0.977
_diffrn_reflns_theta_full 66.591
_diffrn_reflns_theta_max 66.591
_diffrn_reflns_theta_min 4.568
_diffrn_source 'SuperNova (Cu) X-ray Source'
_exptl_absorpt_coefficient_mu 0.831
_exptl_absorpt_correction_T_max 1.00000
_exptl_absorpt_correction_T_min 0.92472
_exptl_absorpt_correction_type multi-scan
_exptl_absorpt_process_details
;
CrysAlisPro, Agilent Technologies,
Version 1.171.36.28 (release 01-02-2013 CrysAlis171 .NET)
(compiled Feb  1 2013,16:14:44)
Empirical absorption correction using spherical harmonics,
 implemented in SCALE3 ABSPACK scaling algorithm.
;
_exptl_crystal_colour 'clear light colourless'
_exptl_crystal_colour_lustre clear
_exptl_crystal_colour_modifier light
_exptl_crystal_colour_primary colourless
_exptl_crystal_density_diffrn 1.397
_exptl_crystal_description block
_exptl_crystal_F_000 1200
_exptl_crystal_size_max 0.19
_exptl_crystal_size_mid 0.15
_exptl_crystal_size_min 0.12
_refine_diff_density_max 0.187
_refine_diff_density_min -0.192
_refine_diff_density_rms 0.044
_refine_ls_extinction_method none
_refine_ls_goodness_of_fit_ref 1.050
_refine_ls_hydrogen_treatment constr
_refine_ls_matrix_type full
_refine_ls_number_parameters 379
_refine_ls_number_reflns 4680
_refine_ls_number_restraints 0
_refine_ls_restrained_S_all 1.050
_refine_ls_R_factor_all 0.0603
_refine_ls_R_factor_gt 0.0433
_refine_ls_shift/su_max 0.000
_refine_ls_shift/su_mean 0.000
_refine_ls_structure_factor_coef Fsqd
_refine_ls_weighting_details 'w=1/[\s^2^(Fo^2^)+(0.0480P)^2^+0.3809P] where P=(Fo^2^+2Fc^2^)/3'
_refine_ls_weighting_scheme calc
_refine_ls_wR_factor_gt 0.1050
_refine_ls_wR_factor_ref 0.1189
_reflns_Friedel_coverage 0.000
_reflns_number_gt 3489
_reflns_number_total 4680
_reflns_threshold_expression 'I > 2\s(I)'
_cod_data_source_file c9cc09265j2.cif
_cod_data_source_block anyang_2
_cod_depositor_comments 'Adding full bibliography for 7126337--7126341.cif.'
_cod_original_cell_volume 2712.40(16)
_cod_database_code 7126340
_shelx_shelxl_version_number 2018/3
_shelx_space_group_comment
;
The symmetry employed for this shelxl refinement is uniquely defined
by the following loop, which should always be used as a source of
symmetry information in preference to the above space-group names.
They are only intended as comments.
;
_reflns_odcompleteness_completeness 97.70
_reflns_odcompleteness_iscentric 1
_reflns_odcompleteness_theta 66.97
_olex2_refinement_description
;
1. Fixed Uiso
 At 1.2 times of:
  All C(H) groups, All C(H,H) groups
2.a Secondary CH2 refined with riding coordinates:
 C9(H9A,H9B), C17(H17A,H17B), C23(H23A,H23B), C26(H26A,H26B), C28(H28A,H28B),
 C29(H29A,H29B), C33(H33A,H33B), C36(H36A,H36B), C37(H37A,H37B), C41(H41A,H41B)
2.b Aromatic/amide H refined with riding coordinates:
 C19(H19), C22(H22), C24(H24), C30(H30), C31(H31), C32(H32), C34(H34),
 C35(H35), C38(H38), C39(H39), C40(H40), C0AA(H0AA)
;
_olex2_date_sample_data_collection 2019-10-08
_olex2_submission_special_instructions 'No special instructions were received'

loop_
_space_group_symop_operation_xyz
'x, y, z'
'-x+1/2, y+1/2, -z+1/2'
'-x, -y, -z'
'x-1/2, -y-1/2, z-1/2'

loop_
_atom_site_label
_atom_site_type_symbol
_atom_site_fract_x
_atom_site_fract_y
_atom_site_fract_z
_atom_site_U_iso_or_equiv
_atom_site_adp_type
_atom_site_occupancy
_atom_site_site_symmetry_order
_atom_site_calc_flag
_atom_site_refinement_flags_posn
_atom_site_refinement_flags_adp
_atom_site_refinement_flags_occupancy
_atom_site_disorder_assembly
_atom_site_disorder_group
F1 F 0.10160(7) 0.92757(15) 0.22093(7) 0.0613(3) Uani 1 1 d . . . . .
F2 F -0.09586(7) 0.66102(16) 0.28756(7) 0.0647(4) Uani 1 1 d . . . . .
N3 N -0.31421(8) 0.89219(16) 0.10492(8) 0.0350(3) Uani 1 1 d . . . . .
N4 N 0.31941(8) 0.68786(17) 0.39510(8) 0.0361(3) Uani 1 1 d . . . . .
O5 O -0.08354(8) 1.23841(15) 0.14541(8) 0.0496(3) Uani 1 1 d . . . . .
O6 O -0.39237(8) 0.65993(16) 0.15144(8) 0.0538(4) Uani 1 1 d . . . . .
C7 C 0.13771(10) 0.6423(2) 0.37487(9) 0.0357(4) Uani 1 1 d . . . . .
O8 O 0.08789(9) 0.34819(16) 0.36256(9) 0.0544(4) Uani 1 1 d . . . . .
C9 C 0.28129(10) 0.7386(2) 0.31458(10) 0.0383(4) Uani 1 1 d . . . . .
H9A H 0.219120 0.727640 0.292604 0.046 Uiso 1 1 calc R . . . .
H9B H 0.302712 0.678997 0.284672 0.046 Uiso 1 1 calc R . . . .
O10 O 0.39481(9) 0.91788(17) 0.34357(9) 0.0596(4) Uani 1 1 d . . . . .
C11 C 0.17356(12) 0.3800(2) 0.38424(11) 0.0453(4) Uani 1 1 d . . . . .
C12 C -0.19695(10) 1.05972(19) 0.11793(9) 0.0344(4) Uani 1 1 d . . . . .
C13 C -0.04559(10) 0.9850(2) 0.17099(9) 0.0380(4) Uani 1 1 d . . . . .
C14 C -0.01211(11) 0.7031(2) 0.32726(10) 0.0448(4) Uani 1 1 d . . . . .
C15 C 0.01809(11) 0.8843(2) 0.18068(10) 0.0430(4) Uani 1 1 d . . . . .
C16 C -0.13196(10) 0.9433(2) 0.13065(9) 0.0346(4) Uani 1 1 d . . . . .
C17 C -0.28072(10) 0.8435(2) 0.18545(9) 0.0373(4) Uani 1 1 d . . . . .
H17A H -0.306089 0.902191 0.212564 0.045 Uiso 1 1 calc R . . . .
H17B H -0.218733 0.857297 0.210596 0.045 Uiso 1 1 calc R . . . .
C18 C 0.20191(10) 0.5248(2) 0.38607(9) 0.0360(4) Uani 1 1 d . . . . .
C19 C -0.34219(11) 1.1546(2) 0.07483(11) 0.0460(4) Uani 1 1 d . . . . .
H19 H -0.400879 1.138639 0.058727 0.055 Uiso 1 1 calc R . . . .
C20 C 0.29061(10) 0.5466(2) 0.40378(9) 0.0364(4) Uani 1 1 d . . . . .
C21 C -0.28593(10) 1.03626(19) 0.09803(9) 0.0349(4) Uani 1 1 d . . . . .
C22 C -0.15025(11) 0.8019(2) 0.10034(10) 0.0414(4) Uani 1 1 d . . . . .
H22 H -0.207208 0.773234 0.071848 0.050 Uiso 1 1 calc R . . . .
C23 C 0.41292(10) 0.7094(2) 0.42855(10) 0.0444(4) Uani 1 1 d . . . . .
H23A H 0.437756 0.648413 0.401853 0.053 Uiso 1 1 calc R . . . .
H23B H 0.438360 0.681242 0.482490 0.053 Uiso 1 1 calc R . . . .
C24 C 0.00183(12) 0.7442(2) 0.15294(11) 0.0484(5) Uani 1 1 d . . . . .
H24 H 0.046387 0.678660 0.160867 0.058 Uiso 1 1 calc R . . . .
C25 C -0.16949(11) 1.2055(2) 0.12206(10) 0.0414(4) Uani 1 1 d . . . . .
C26 C -0.30168(11) 0.6842(2) 0.18913(11) 0.0454(4) Uani 1 1 d . . . . .
H26A H -0.273408 0.625122 0.164684 0.055 Uiso 1 1 calc R . . . .
H26B H -0.279986 0.653908 0.242621 0.055 Uiso 1 1 calc R . . . .
C27 C 0.05075(10) 0.6015(2) 0.33587(9) 0.0390(4) Uani 1 1 d . . . . .
C28 C -0.40698(10) 0.8652(2) 0.06607(10) 0.0434(4) Uani 1 1 d . . . . .
H28A H -0.428702 0.891631 0.012038 0.052 Uiso 1 1 calc R . . . .
H28B H -0.436353 0.925061 0.089205 0.052 Uiso 1 1 calc R . . . .
C29 C 0.03166(12) 0.4481(2) 0.30585(11) 0.0484(5) Uani 1 1 d . . . . .
H29A H -0.027834 0.424198 0.293679 0.058 Uiso 1 1 calc R . . . .
H29B H 0.039664 0.439680 0.258967 0.058 Uiso 1 1 calc R . . . .
C30 C 0.15727(11) 0.7847(2) 0.40439(10) 0.0415(4) Uani 1 1 d . . . . .
H30 H 0.214486 0.813615 0.431061 0.050 Uiso 1 1 calc R . . . .
C31 C 0.00550(12) 0.8431(2) 0.35516(11) 0.0506(5) Uani 1 1 d . . . . .
H31 H -0.038507 0.909028 0.348397 0.061 Uiso 1 1 calc R . . . .
C32 C -0.22620(13) 1.3228(2) 0.10029(13) 0.0537(5) Uani 1 1 d . . . . .
H32 H -0.206102 1.418293 0.102593 0.064 Uiso 1 1 calc R . . . .
C33 C -0.02758(11) 1.1376(2) 0.20210(11) 0.0462(4) Uani 1 1 d . . . . .
H33A H -0.036723 1.144237 0.248484 0.055 Uiso 1 1 calc R . . . .
H33B H 0.032042 1.162599 0.215377 0.055 Uiso 1 1 calc R . . . .
C34 C -0.08389(12) 0.7034(2) 0.11241(11) 0.0480(5) Uani 1 1 d . . . . .
H34 H -0.097128 0.608510 0.093006 0.058 Uiso 1 1 calc R . . . .
C35 C 0.34601(12) 0.4271(2) 0.42765(12) 0.0509(5) Uani 1 1 d . . . . .
H35 H 0.404613 0.441503 0.442495 0.061 Uiso 1 1 calc R . . . .
C36 C -0.42438(12) 0.7049(3) 0.07339(12) 0.0556(5) Uani 1 1 d . . . . .
H36A H -0.486030 0.687373 0.047972 0.067 Uiso 1 1 calc R . . . .
H36B H -0.397563 0.646228 0.047485 0.067 Uiso 1 1 calc R . . . .
C37 C 0.30378(12) 0.8969(2) 0.31053(12) 0.0501(5) Uani 1 1 d . . . . .
H37A H 0.278932 0.928390 0.257094 0.060 Uiso 1 1 calc R . . . .
H37B H 0.279235 0.956930 0.337844 0.060 Uiso 1 1 calc R . . . .
C38 C 0.09148(13) 0.8831(2) 0.39396(11) 0.0492(5) Uani 1 1 d . . . . .
H38 H 0.105315 0.977890 0.413383 0.059 Uiso 1 1 calc R . . . .
C39 C 0.22984(15) 0.2620(2) 0.40668(14) 0.0610(6) Uani 1 1 d . . . . .
H39 H 0.209474 0.167152 0.406038 0.073 Uiso 1 1 calc R . . . .
C40 C 0.31610(15) 0.2873(2) 0.42985(15) 0.0643(6) Uani 1 1 d . . . . .
H40 H 0.354844 0.209615 0.447226 0.077 Uiso 1 1 calc R . . . .
C41 C 0.43192(13) 0.8686(3) 0.42111(13) 0.0598(6) Uani 1 1 d . . . . .
H41A H 0.409987 0.927909 0.450726 0.072 Uiso 1 1 calc R . . . .
H41B H 0.493883 0.882403 0.442828 0.072 Uiso 1 1 calc R . . . .
C0AA C -0.31271(13) 1.2955(2) 0.07521(13) 0.0557(5) Uani 1 1 d . . . . .
H0AA H -0.351786 1.372834 0.058314 0.067 Uiso 1 1 calc R . . . .

loop_
_atom_site_aniso_label
_atom_site_aniso_U_11
_atom_site_aniso_U_22
_atom_site_aniso_U_33
_atom_site_aniso_U_23
_atom_site_aniso_U_13
_atom_site_aniso_U_12
F1 0.0308(5) 0.0820(9) 0.0689(7) 0.0071(7) 0.0192(5) 0.0041(5)
F2 0.0313(5) 0.0926(10) 0.0685(8) 0.0071(7) 0.0199(5) 0.0047(6)
N3 0.0270(6) 0.0406(8) 0.0375(7) 0.0040(6) 0.0141(5) -0.0006(6)
N4 0.0277(7) 0.0426(8) 0.0390(7) -0.0009(6) 0.0152(6) -0.0016(6)
O5 0.0427(7) 0.0426(7) 0.0695(9) 0.0014(6) 0.0296(6) -0.0087(6)
O6 0.0451(7) 0.0552(8) 0.0626(8) 0.0107(7) 0.0247(6) -0.0098(6)
C7 0.0337(8) 0.0422(10) 0.0371(8) 0.0022(7) 0.0208(7) 0.0008(7)
O8 0.0508(8) 0.0479(8) 0.0724(9) 0.0040(7) 0.0340(7) -0.0097(6)
C9 0.0315(8) 0.0424(10) 0.0414(9) 0.0019(7) 0.0160(7) -0.0012(7)
O10 0.0475(7) 0.0563(9) 0.0802(10) 0.0028(8) 0.0324(7) -0.0145(7)
C11 0.0478(10) 0.0441(10) 0.0529(10) 0.0049(8) 0.0300(9) -0.0015(8)
C12 0.0342(8) 0.0363(9) 0.0367(8) 0.0013(7) 0.0191(7) 0.0002(7)
C13 0.0343(8) 0.0458(10) 0.0397(9) 0.0007(8) 0.0213(7) -0.0032(7)
C14 0.0316(8) 0.0633(13) 0.0439(9) 0.0094(9) 0.0206(7) 0.0050(8)
C15 0.0314(8) 0.0570(12) 0.0450(9) 0.0098(8) 0.0205(7) 0.0044(8)
C16 0.0331(8) 0.0403(9) 0.0370(8) 0.0024(7) 0.0213(7) -0.0001(7)
C17 0.0329(8) 0.0410(10) 0.0389(8) 0.0032(7) 0.0162(7) 0.0011(7)
C18 0.0358(8) 0.0394(9) 0.0378(8) 0.0029(7) 0.0205(7) 0.0015(7)
C19 0.0362(9) 0.0478(11) 0.0562(11) 0.0096(9) 0.0219(8) 0.0069(8)
C20 0.0352(8) 0.0417(9) 0.0356(8) 0.0024(7) 0.0184(7) 0.0031(7)
C21 0.0326(8) 0.0387(9) 0.0361(8) 0.0030(7) 0.0175(7) 0.0014(7)
C22 0.0395(9) 0.0436(10) 0.0480(10) -0.0054(8) 0.0254(8) -0.0015(8)
C23 0.0293(8) 0.0567(12) 0.0456(10) -0.0069(9) 0.0144(7) -0.0013(8)
C24 0.0464(10) 0.0548(12) 0.0566(11) 0.0115(9) 0.0341(9) 0.0155(9)
C25 0.0416(9) 0.0409(10) 0.0505(10) 0.0007(8) 0.0281(8) -0.0035(8)
C26 0.0423(9) 0.0447(11) 0.0517(10) 0.0094(8) 0.0225(8) 0.0012(8)
C27 0.0348(8) 0.0499(11) 0.0386(8) 0.0015(8) 0.0217(7) -0.0019(8)
C28 0.0289(8) 0.0542(11) 0.0442(9) 0.0039(8) 0.0127(7) -0.0020(8)
C29 0.0402(9) 0.0548(12) 0.0536(11) -0.0047(9) 0.0236(8) -0.0073(9)
C30 0.0394(9) 0.0451(10) 0.0463(10) -0.0020(8) 0.0244(8) -0.0008(8)
C31 0.0476(10) 0.0579(13) 0.0588(11) 0.0115(10) 0.0346(9) 0.0163(9)
C32 0.0589(12) 0.0357(10) 0.0752(14) 0.0073(9) 0.0372(11) 0.0011(9)
C33 0.0341(8) 0.0525(11) 0.0544(11) -0.0062(9) 0.0211(8) -0.0090(8)
C34 0.0549(11) 0.0419(10) 0.0609(12) -0.0026(9) 0.0380(10) 0.0024(9)
C35 0.0406(10) 0.0544(12) 0.0603(11) 0.0143(10) 0.0240(9) 0.0118(9)
C36 0.0413(10) 0.0602(13) 0.0565(12) 0.0000(10) 0.0128(9) -0.0154(9)
C37 0.0444(10) 0.0446(11) 0.0641(12) 0.0065(9) 0.0259(9) -0.0015(9)
C38 0.0567(11) 0.0455(11) 0.0584(11) -0.0013(9) 0.0372(9) 0.0053(9)
C39 0.0690(14) 0.0383(11) 0.0873(16) 0.0147(11) 0.0444(13) 0.0025(10)
C40 0.0625(13) 0.0467(12) 0.0902(17) 0.0230(12) 0.0389(12) 0.0191(10)
C41 0.0409(10) 0.0651(14) 0.0693(14) -0.0178(11) 0.0198(10) -0.0178(10)
C0AA 0.0524(11) 0.0418(11) 0.0783(14) 0.0170(10) 0.0333(10) 0.0134(9)

loop_
_atom_type_symbol
_atom_type_description
_atom_type_scat_dispersion_real
_atom_type_scat_dispersion_imag
_atom_type_scat_source
C C 0.0181 0.0091 'International Tables Vol C Tables 4.2.6.8 and 6.1.1.4'
H H 0.0000 0.0000 'International Tables Vol C Tables 4.2.6.8 and 6.1.1.4'
F F 0.0727 0.0534 'International Tables Vol C Tables 4.2.6.8 and 6.1.1.4'
N N 0.0311 0.0180 'International Tables Vol C Tables 4.2.6.8 and 6.1.1.4'
O O 0.0492 0.0322 'International Tables Vol C Tables 4.2.6.8 and 6.1.1.4'

loop_
_geom_angle_atom_site_label_1
_geom_angle_atom_site_label_2
_geom_angle_atom_site_label_3
_geom_angle
_geom_angle_site_symmetry_1
_geom_angle_site_symmetry_3
_geom_angle_publ_flag
C21 N3 C17 112.40(13) . . ?
C21 N3 C28 116.60(14) . . ?
C28 N3 C17 109.60(13) . . ?
C20 N4 C9 112.91(13) . . ?
C20 N4 C23 116.33(14) . . ?
C23 N4 C9 109.18(13) . . ?
C25 O5 C33 112.52(14) . . ?
C36 O6 C26 109.61(14) . . ?
C27 C7 C18 116.12(16) . . ?
C30 C7 C18 125.18(15) . . ?
C30 C7 C27 118.55(16) . . ?
C11 O8 C29 112.40(14) . . ?
N4 C9 H9A 109.6 . . ?
N4 C9 H9B 109.6 . . ?
N4 C9 C37 110.32(15) . . ?
H9A C9 H9B 108.1 . . ?
C37 C9 H9A 109.6 . . ?
C37 C9 H9B 109.6 . . ?
C41 O10 C37 109.75(14) . . ?
O8 C11 C18 121.34(17) . . ?
O8 C11 C39 116.31(18) . . ?
C39 C11 C18 122.31(18) . . ?
C21 C12 C16 125.64(16) . . ?
C25 C12 C16 117.26(15) . . ?
C25 C12 C21 117.02(16) . . ?
C15 C13 C16 119.04(18) . . ?
C15 C13 C33 123.40(16) . . ?
C16 C13 C33 117.56(16) . . ?
F2 C14 C27 117.59(19) . . ?
F2 C14 C31 119.01(17) . . ?
C31 C14 C27 123.39(18) . . ?
F1 C15 C13 117.69(18) . . ?
F1 C15 C24 118.77(17) . . ?
C24 C15 C13 123.54(17) . . ?
C13 C16 C12 116.20(16) . . ?
C22 C16 C12 125.05(15) . . ?
C22 C16 C13 118.52(16) . . ?
N3 C17 H17A 109.6 . . ?
N3 C17 H17B 109.6 . . ?
N3 C17 C26 110.34(14) . . ?
H17A C17 H17B 108.1 . . ?
C26 C17 H17A 109.6 . . ?
C26 C17 H17B 109.6 . . ?
C11 C18 C7 116.53(15) . . ?
C11 C18 C20 117.45(16) . . ?
C20 C18 C7 125.86(16) . . ?
C21 C19 H19 119.4 . . ?
C0AA C19 H19 119.4 . . ?
C0AA C19 C21 121.22(17) . . ?
N4 C20 C18 119.36(15) . . ?
C35 C20 N4 121.87(15) . . ?
C35 C20 C18 118.75(17) . . ?
C12 C21 N3 118.87(14) . . ?
C19 C21 N3 121.83(15) . . ?
C19 C21 C12 119.27(16) . . ?
C16 C22 H22 119.8 . . ?
C34 C22 C16 120.40(17) . . ?
C34 C22 H22 119.8 . . ?
N4 C23 H23A 109.8 . . ?
N4 C23 H23B 109.8 . . ?
N4 C23 C41 109.21(16) . . ?
H23A C23 H23B 108.3 . . ?
C41 C23 H23A 109.8 . . ?
C41 C23 H23B 109.8 . . ?
C15 C24 H24 121.3 . . ?
C15 C24 C34 117.34(17) . . ?
C34 C24 H24 121.3 . . ?
O5 C25 C12 120.80(16) . . ?
O5 C25 C32 116.52(17) . . ?
C32 C25 C12 122.62(17) . . ?
O6 C26 C17 110.92(15) . . ?
O6 C26 H26A 109.5 . . ?
O6 C26 H26B 109.5 . . ?
C17 C26 H26A 109.5 . . ?
C17 C26 H26B 109.5 . . ?
H26A C26 H26B 108.0 . . ?
C7 C27 C29 117.46(16) . . ?
C14 C27 C7 119.05(18) . . ?
C14 C27 C29 123.48(17) . . ?
N3 C28 H28A 109.8 . . ?
N3 C28 H28B 109.8 . . ?
N3 C28 C36 109.34(15) . . ?
H28A C28 H28B 108.3 . . ?
C36 C28 H28A 109.8 . . ?
C36 C28 H28B 109.8 . . ?
O8 C29 C27 109.71(15) . . ?
O8 C29 H29A 109.7 . . ?
O8 C29 H29B 109.7 . . ?
C27 C29 H29A 109.7 . . ?
C27 C29 H29B 109.7 . . ?
H29A C29 H29B 108.2 . . ?
C7 C30 H30 119.9 . . ?
C38 C30 C7 120.13(17) . . ?
C38 C30 H30 119.9 . . ?
C14 C31 H31 121.2 . . ?
C14 C31 C38 117.51(18) . . ?
C38 C31 H31 121.2 . . ?
C25 C32 H32 120.6 . . ?
C0AA C32 C25 118.75(18) . . ?
C0AA C32 H32 120.6 . . ?
O5 C33 C13 109.68(15) . . ?
O5 C33 H33A 109.7 . . ?
O5 C33 H33B 109.7 . . ?
C13 C33 H33A 109.7 . . ?
C13 C33 H33B 109.7 . . ?
H33A C33 H33B 108.2 . . ?
C22 C34 H34 119.4 . . ?
C24 C34 C22 121.13(19) . . ?
C24 C34 H34 119.4 . . ?
C20 C35 H35 119.3 . . ?
C40 C35 C20 121.48(18) . . ?
C40 C35 H35 119.3 . . ?
O6 C36 C28 112.05(17) . . ?
O6 C36 H36A 109.2 . . ?
O6 C36 H36B 109.2 . . ?
C28 C36 H36A 109.2 . . ?
C28 C36 H36B 109.2 . . ?
H36A C36 H36B 107.9 . . ?
C9 C37 H37A 109.4 . . ?
C9 C37 H37B 109.4 . . ?
O10 C37 C9 111.25(16) . . ?
O10 C37 H37A 109.4 . . ?
O10 C37 H37B 109.4 . . ?
H37A C37 H37B 108.0 . . ?
C30 C38 H38 119.3 . . ?
C31 C38 C30 121.4(2) . . ?
C31 C38 H38 119.3 . . ?
C11 C39 H39 120.6 . . ?
C40 C39 C11 118.85(19) . . ?
C40 C39 H39 120.6 . . ?
C35 C40 H40 119.7 . . ?
C39 C40 C35 120.66(19) . . ?
C39 C40 H40 119.7 . . ?
O10 C41 C23 112.73(17) . . ?
O10 C41 H41A 109.0 . . ?
O10 C41 H41B 109.0 . . ?
C23 C41 H41A 109.0 . . ?
C23 C41 H41B 109.0 . . ?
H41A C41 H41B 107.8 . . ?
C19 C0AA H0AA 119.7 . . ?
C32 C0AA C19 120.65(18) . . ?
C32 C0AA H0AA 119.7 . . ?

loop_
_geom_bond_atom_site_label_1
_geom_bond_atom_site_label_2
_geom_bond_distance
_geom_bond_site_symmetry_2
_geom_bond_publ_flag
F1 C15 1.363(2) . ?
F2 C14 1.362(2) . ?
N3 C17 1.468(2) . ?
N3 C21 1.425(2) . ?
N3 C28 1.4611(19) . ?
N4 C9 1.471(2) . ?
N4 C20 1.414(2) . ?
N4 C23 1.4643(19) . ?
O5 C25 1.379(2) . ?
O5 C33 1.433(2) . ?
O6 C26 1.425(2) . ?
O6 C36 1.417(2) . ?
C7 C18 1.484(2) . ?
C7 C27 1.403(2) . ?
C7 C30 1.398(3) . ?
O8 C11 1.377(2) . ?
O8 C29 1.430(2) . ?
C9 H9A 0.9700 . ?
C9 H9B 0.9700 . ?
C9 C37 1.504(3) . ?
O10 C37 1.425(2) . ?
O10 C41 1.417(3) . ?
C11 C18 1.402(3) . ?
C11 C39 1.385(3) . ?
C12 C16 1.482(2) . ?
C12 C21 1.423(2) . ?
C12 C25 1.400(3) . ?
C13 C15 1.378(3) . ?
C13 C16 1.399(2) . ?
C13 C33 1.493(3) . ?
C14 C27 1.377(3) . ?
C14 C31 1.366(3) . ?
C15 C24 1.365(3) . ?
C16 C22 1.393(3) . ?
C17 H17A 0.9700 . ?
C17 H17B 0.9700 . ?
C17 C26 1.504(3) . ?
C18 C20 1.425(2) . ?
C19 H19 0.9300 . ?
C19 C21 1.388(2) . ?
C19 C0AA 1.378(3) . ?
C20 C35 1.388(3) . ?
C22 H22 0.9300 . ?
C22 C34 1.390(3) . ?
C23 H23A 0.9700 . ?
C23 H23B 0.9700 . ?
C23 C41 1.506(3) . ?
C24 H24 0.9300 . ?
C24 C34 1.388(3) . ?
C25 C32 1.384(3) . ?
C26 H26A 0.9700 . ?
C26 H26B 0.9700 . ?
C27 C29 1.493(3) . ?
C28 H28A 0.9700 . ?
C28 H28B 0.9700 . ?
C28 C36 1.510(3) . ?
C29 H29A 0.9700 . ?
C29 H29B 0.9700 . ?
C30 H30 0.9300 . ?
C30 C38 1.388(3) . ?
C31 H31 0.9300 . ?
C31 C38 1.387(3) . ?
C32 H32 0.9300 . ?
C32 C0AA 1.374(3) . ?
C33 H33A 0.9700 . ?
C33 H33B 0.9700 . ?
C34 H34 0.9300 . ?
C35 H35 0.9300 . ?
C35 C40 1.380(3) . ?
C36 H36A 0.9700 . ?
C36 H36B 0.9700 . ?
C37 H37A 0.9700 . ?
C37 H37B 0.9700 . ?
C38 H38 0.9300 . ?
C39 H39 0.9300 . ?
C39 C40 1.371(3) . ?
C40 H40 0.9300 . ?
C41 H41A 0.9700 . ?
C41 H41B 0.9700 . ?
C0AA H0AA 0.9300 . ?

loop_
_geom_torsion_atom_site_label_1
_geom_torsion_atom_site_label_2
_geom_torsion_atom_site_label_3
_geom_torsion_atom_site_label_4
_geom_torsion
_geom_torsion_site_symmetry_1
_geom_torsion_site_symmetry_2
_geom_torsion_site_symmetry_3
_geom_torsion_site_symmetry_4
_geom_torsion_publ_flag
F1 C15 C24 C34 179.80(15) . . . . ?
F2 C14 C27 C7 178.49(14) . . . . ?
F2 C14 C27 C29 -1.6(3) . . . . ?
F2 C14 C31 C38 -178.72(16) . . . . ?
N3 C17 C26 O6 -58.25(19) . . . . ?
N3 C28 C36 O6 58.4(2) . . . . ?
N4 C9 C37 O10 58.2(2) . . . . ?
N4 C20 C35 C40 -174.56(19) . . . . ?
N4 C23 C41 O10 -58.2(2) . . . . ?
O5 C25 C32 C0AA 178.82(18) . . . . ?
C7 C18 C20 N4 -14.1(2) . . . . ?
C7 C18 C20 C35 167.19(16) . . . . ?
C7 C27 C29 O8 43.2(2) . . . . ?
C7 C30 C38 C31 0.7(3) . . . . ?
O8 C11 C18 C7 8.8(3) . . . . ?
O8 C11 C18 C20 -175.55(15) . . . . ?
O8 C11 C39 C40 -179.15(19) . . . . ?
C9 N4 C20 C18 -64.44(19) . . . . ?
C9 N4 C20 C35 114.22(18) . . . . ?
C9 N4 C23 C41 56.42(19) . . . . ?
C11 O8 C29 C27 -57.2(2) . . . . ?
C11 C18 C20 N4 170.65(15) . . . . ?
C11 C18 C20 C35 -8.0(2) . . . . ?
C11 C39 C40 C35 -2.8(4) . . . . ?
C12 C16 C22 C34 176.49(16) . . . . ?
C12 C25 C32 C0AA 1.5(3) . . . . ?
C13 C15 C24 C34 0.5(3) . . . . ?
C13 C16 C22 C34 2.2(3) . . . . ?
C14 C27 C29 O8 -136.75(17) . . . . ?
C14 C31 C38 C30 -0.2(3) . . . . ?
C15 C13 C16 C12 -176.13(15) . . . . ?
C15 C13 C16 C22 -1.3(2) . . . . ?
C15 C13 C33 O5 137.41(16) . . . . ?
C15 C24 C34 C22 0.4(3) . . . . ?
C16 C12 C21 N3 13.1(2) . . . . ?
C16 C12 C21 C19 -168.87(16) . . . . ?
C16 C12 C25 O5 -7.0(2) . . . . ?
C16 C12 C25 C32 170.27(17) . . . . ?
C16 C13 C15 F1 -179.32(14) . . . . ?
C16 C13 C15 C24 0.0(3) . . . . ?
C16 C13 C33 O5 -43.2(2) . . . . ?
C16 C22 C34 C24 -1.7(3) . . . . ?
C17 N3 C21 C12 67.37(19) . . . . ?
C17 N3 C21 C19 -110.58(18) . . . . ?
C17 N3 C28 C36 -55.95(19) . . . . ?
C18 C7 C27 C14 176.50(15) . . . . ?
C18 C7 C27 C29 -3.4(2) . . . . ?
C18 C7 C30 C38 -176.27(16) . . . . ?
C18 C11 C39 C40 -1.5(3) . . . . ?
C18 C20 C35 C40 4.1(3) . . . . ?
C20 N4 C9 C37 171.58(14) . . . . ?
C20 N4 C23 C41 -174.37(15) . . . . ?
C20 C35 C40 C39 1.5(4) . . . . ?
C21 N3 C17 C26 -171.96(13) . . . . ?
C21 N3 C28 C36 174.95(15) . . . . ?
C21 C12 C16 C13 -161.87(15) . . . . ?
C21 C12 C16 C22 23.7(3) . . . . ?
C21 C12 C25 O5 176.10(15) . . . . ?
C21 C12 C25 C32 -6.7(3) . . . . ?
C21 C19 C0AA C32 -1.4(3) . . . . ?
C23 N4 C9 C37 -57.36(18) . . . . ?
C23 N4 C20 C18 168.18(14) . . . . ?
C23 N4 C20 C35 -13.2(2) . . . . ?
C25 O5 C33 C13 57.23(19) . . . . ?
C25 C12 C16 C13 21.5(2) . . . . ?
C25 C12 C16 C22 -152.94(17) . . . . ?
C25 C12 C21 N3 -170.23(15) . . . . ?
C25 C12 C21 C19 7.8(2) . . . . ?
C25 C32 C0AA C19 2.7(3) . . . . ?
C26 O6 C36 C28 -59.3(2) . . . . ?
C27 C7 C18 C11 -23.2(2) . . . . ?
C27 C7 C18 C20 161.50(15) . . . . ?
C27 C7 C30 C38 -0.9(3) . . . . ?
C27 C14 C31 C38 0.1(3) . . . . ?
C28 N3 C17 C26 56.68(18) . . . . ?
C28 N3 C21 C12 -164.89(14) . . . . ?
C28 N3 C21 C19 17.2(2) . . . . ?
C29 O8 C11 C18 32.6(2) . . . . ?
C29 O8 C11 C39 -149.68(19) . . . . ?
C30 C7 C18 C11 152.23(17) . . . . ?
C30 C7 C18 C20 -23.0(3) . . . . ?
C30 C7 C27 C14 0.7(2) . . . . ?
C30 C7 C27 C29 -179.20(15) . . . . ?
C31 C14 C27 C7 -0.3(3) . . . . ?
C31 C14 C27 C29 179.61(17) . . . . ?
C33 O5 C25 C12 -33.6(2) . . . . ?
C33 O5 C25 C32 149.03(18) . . . . ?
C33 C13 C15 F1 0.1(3) . . . . ?
C33 C13 C15 C24 179.35(17) . . . . ?
C33 C13 C16 C12 4.4(2) . . . . ?
C33 C13 C16 C22 179.27(16) . . . . ?
C36 O6 C26 C17 58.8(2) . . . . ?
C37 O10 C41 C23 58.1(2) . . . . ?
C39 C11 C18 C7 -168.78(19) . . . . ?
C39 C11 C18 C20 6.9(3) . . . . ?
C41 O10 C37 C9 -57.5(2) . . . . ?
C0AA C19 C21 N3 173.95(18) . . . . ?
C0AA C19 C21 C12 -4.0(3) . . . . ?
